data_4315102
loop_
_publ_author_name
'Gina M. Chiarella'
'F. Albert Cotton'
'Carlos A. Murillo'
'Mark D. Young'
'Qinliang Zhao'

_publ_section_title
;
 Large Changes in Electronic Structures of Ru26+ Species Caused by the
 Variations of the Bite Angle of Guanidinate Ligands: Tuning Magnetic
 Behavior
;
_journal_name_full 'Inorganic Chemistry'
_journal_page_first 3051
_journal_page_last 3056
_journal_paper_doi 10.1021/ic100100a
_journal_volume 49
_journal_year 2010
_chemical_formula_moiety 'C24 H40 Cl2 N12 Ru2'
_chemical_formula_sum 'C24 H40 Cl2 N12 Ru2'
_chemical_formula_weight 769.72
_chemical_name_common Ru2(tbn)4Cl2
_chemical_name_systematic
; 
 ? 
;
_space_group_IT_number 87
_symmetry_cell_setting tetragonal
_symmetry_space_group_name_Hall '-I 4'
_symmetry_space_group_name_H-M 'I 4/m'
_atom_sites_solution_hydrogens geom
_atom_sites_solution_primary direct
_atom_sites_solution_secondary difmap
_audit_creation_method SHELXL-97
_cell_angle_alpha 90.00
_cell_angle_beta 90.00
_cell_angle_gamma 90.00
_cell_formula_units_Z 2
_cell_length_a 9.608(3)
_cell_length_b 9.608(3)
_cell_length_c 15.404(7)
_cell_measurement_reflns_used 1892
_cell_measurement_temperature 213(2)
_cell_measurement_theta_max 27.48
_cell_measurement_theta_min 2.49
_cell_volume 1422.0(9)
_computing_cell_refinement 'SMART (Bruker, 2001)'
_computing_data_collection 'SMART (Bruker, 2001)'
_computing_data_reduction 'SMART (Bruker, 2001)'
_computing_molecular_graphics 'SHELXL97 (Sheldrick, 2008)'
_computing_publication_material 'SHELXL97 (Sheldrick, 2008)'
_computing_structure_refinement 'SHELXL-97 (Sheldrick, 1997)'
_computing_structure_solution 'SHELXS-97 (Sheldrick, 1990)'
_diffrn_ambient_temperature 213(2)
_diffrn_measured_fraction_theta_full 0.980
_diffrn_measured_fraction_theta_max 0.980
_diffrn_measurement_device_type 'Bruker SMART 1K CCD area-detector'
_diffrn_measurement_method 'phi and omega scans'
_diffrn_radiation_monochromator graphite
_diffrn_radiation_source 'fine-focus sealed tube'
_diffrn_radiation_type MoK\a
_diffrn_radiation_wavelength 0.71073
_diffrn_reflns_av_R_equivalents 0.0866
_diffrn_reflns_av_sigmaI/netI 0.0561
_diffrn_reflns_limit_h_max 11
_diffrn_reflns_limit_h_min -12
_diffrn_reflns_limit_k_max 10
_diffrn_reflns_limit_k_min -12
_diffrn_reflns_limit_l_max 18
_diffrn_reflns_limit_l_min -20
_diffrn_reflns_number 4056
_diffrn_reflns_theta_full 27.54
_diffrn_reflns_theta_max 27.54
_diffrn_reflns_theta_min 2.50
_diffrn_standards_decay_% 0
_diffrn_standards_interval_count 0
_diffrn_standards_interval_time 0
_diffrn_standards_number 0
_exptl_absorpt_coefficient_mu 1.290
_exptl_absorpt_correction_T_max 0.8300
_exptl_absorpt_correction_T_min 0.7824
_exptl_absorpt_correction_type multi-scan
_exptl_absorpt_process_details '(SADABS; Sheldrick, 2004)'
_exptl_crystal_colour purple
_exptl_crystal_density_diffrn 1.798
_exptl_crystal_density_method 'not measured'
_exptl_crystal_description block
_exptl_crystal_F_000 780
_exptl_crystal_size_max 0.20
_exptl_crystal_size_mid 0.20
_exptl_crystal_size_min 0.15
_refine_diff_density_max 1.905
_refine_diff_density_min -1.176
_refine_diff_density_rms 0.193
_refine_ls_extinction_method none
_refine_ls_goodness_of_fit_ref 1.958
_refine_ls_hydrogen_treatment constr
_refine_ls_matrix_type full
_refine_ls_number_parameters 82
_refine_ls_number_reflns 845
_refine_ls_number_restraints 66
_refine_ls_restrained_S_all 2.070
_refine_ls_R_factor_all 0.0982
_refine_ls_R_factor_gt 0.0680
_refine_ls_shift/su_max 0.000
_refine_ls_shift/su_mean 0.000
_refine_ls_structure_factor_coef Fsqd
_refine_ls_weighting_details 'calc w=1/[\s^2^(Fo^2^)+(0.0300P)^2^+0.0000P] where P=(Fo^2^+2Fc^2^)/3'
_refine_ls_weighting_scheme calc
_refine_ls_wR_factor_gt 0.1380
_refine_ls_wR_factor_ref 0.1483
_reflns_number_gt 628
_reflns_number_total 845
_reflns_threshold_expression >2sigma(I)
_cod_data_source_file ic100100a_si_001_1.cif
_cod_data_source_block Ru2(tbn)4Cl2-213K-spgr:87
_cod_original_cell_volume 1422.1(9)
_cod_database_code 4315102

loop_
_symmetry_equiv_pos_as_xyz
'x, y, z'
'-x, -y, z'
'-y, x, z'
'y, -x, z'
'x+1/2, y+1/2, z+1/2'
'-x+1/2, -y+1/2, z+1/2'
'-y+1/2, x+1/2, z+1/2'
'y+1/2, -x+1/2, z+1/2'
'-x, -y, -z'
'x, y, -z'
'y, -x, -z'
'-y, x, -z'
'-x+1/2, -y+1/2, -z+1/2'
'x+1/2, y+1/2, -z+1/2'
'y+1/2, -x+1/2, -z+1/2'
'-y+1/2, x+1/2, -z+1/2'

loop_
_atom_site_label
_atom_site_type_symbol
_atom_site_fract_x
_atom_site_fract_y
_atom_site_fract_z
_atom_site_U_iso_or_equiv
_atom_site_adp_type
_atom_site_occupancy
_atom_site_symmetry_multiplicity
_atom_site_calc_flag
_atom_site_refinement_flags
_atom_site_disorder_assembly
_atom_site_disorder_group
Ru1 Ru 0.5000 0.5000 0.42272(6) 0.0338(4) Uani 1 4 d S . .
Cl1 Cl 0.5000 0.5000 0.2557(2) 0.0685(12) Uani 1 4 d S . .
N1 N 0.3080(15) 0.5845(15) 0.4249(6) 0.029(3) Uani 0.50 1 d PDU . .
N2 N 0.314(2) 0.603(2) 0.5763(8) 0.054(3) Uani 0.50 1 d PDU . .
C1 C 0.2508(8) 0.6259(6) 0.5000 0.048(2) Uani 1 2 d SDU . .
N3 N 0.1288(10) 0.6913(11) 0.5000 0.080(3) Uani 1 2 d SDU . .
C2 C 0.2467(15) 0.663(2) 0.3501(12) 0.059(5) Uani 0.50 1 d PDU . .
H2A H 0.2702 0.6086 0.2998 0.071 Uiso 0.50 1 d PR . .
H2B H 0.2816 0.7551 0.3407 0.071 Uiso 0.50 1 d PR . .
C3 C 0.0910(15) 0.670(2) 0.3557(9) 0.075(4) Uani 0.50 1 d PDU . .
H3A H 0.0522 0.5798 0.3441 0.090 Uiso 0.50 1 d PR . .
H3B H 0.0610 0.7307 0.3098 0.090 Uiso 0.50 1 d PR . .
C4 C 0.0274(13) 0.722(2) 0.4386(8) 0.080(4) Uani 0.50 1 d PDU . .
H4A H 0.0087 0.8199 0.4364 0.095 Uiso 0.50 1 d PR . .
H4B H -0.0568 0.6726 0.4521 0.095 Uiso 0.50 1 d PR . .
C5 C 0.097(2) 0.699(2) 0.5957(4) 0.073(4) Uani 0.50 1 d PDU . .
H5A H 0.0105 0.6527 0.6073 0.088 Uiso 0.50 1 d PR . .
H5B H 0.0880 0.7944 0.6132 0.088 Uiso 0.50 1 d PR . .
C6 C 0.207(2) 0.622(3) 0.6454(14) 0.074(5) Uani 0.50 1 d PDU . .
H6A H 0.2543 0.6877 0.6822 0.089 Uiso 0.50 1 d PR . .
H6B H 0.1730 0.5464 0.6799 0.089 Uiso 0.50 1 d PR . .

loop_
_atom_site_aniso_label
_atom_site_aniso_U_11
_atom_site_aniso_U_22
_atom_site_aniso_U_33
_atom_site_aniso_U_23
_atom_site_aniso_U_13
_atom_site_aniso_U_12
Ru1 0.0434(5) 0.0434(5) 0.0145(5) 0.000 0.000 0.000
Cl1 0.0915(19) 0.0915(19) 0.0225(18) 0.000 0.000 0.000
N1 0.029(3) 0.029(3) 0.028(3) 0.0006(11) -0.0010(11) 0.0001(11)
N2 0.054(3) 0.054(3) 0.054(3) -0.0005(11) 0.0010(11) -0.0001(11)
C1 0.038(4) 0.047(5) 0.059(3) 0.000 0.000 -0.003(3)
N3 0.058(5) 0.092(6) 0.090(6) 0.000 0.000 0.027(4)
C2 0.047(9) 0.087(11) 0.043(8) 0.020(8) -0.012(7) 0.004(8)
C3 0.056(8) 0.095(9) 0.074(8) 0.024(8) -0.015(7) 0.018(7)
C4 0.051(7) 0.089(8) 0.099(8) 0.006(7) -0.009(7) 0.023(7)
C5 0.054(7) 0.094(9) 0.072(8) -0.002(7) 0.012(7) 0.018(7)
C6 0.058(9) 0.105(12) 0.060(4) -0.010(9) 0.004(6) 0.004(9)

loop_
_atom_type_symbol
_atom_type_description
_atom_type_scat_dispersion_real
_atom_type_scat_dispersion_imag
_atom_type_scat_source
C C 0.0033 0.0016 'International Tables Vol C Tables 4.2.6.8 and 6.1.1.4'
H H 0.0000 0.0000 'International Tables Vol C Tables 4.2.6.8 and 6.1.1.4'
N N 0.0061 0.0033 'International Tables Vol C Tables 4.2.6.8 and 6.1.1.4'
Cl Cl 0.1484 0.1585 'International Tables Vol C Tables 4.2.6.8 and 6.1.1.4'
Ru Ru -1.2594 0.8363 'International Tables Vol C Tables 4.2.6.8 and 6.1.1.4'

loop_
_geom_angle_atom_site_label_1
_geom_angle_atom_site_label_2
_geom_angle_atom_site_label_3
_geom_angle
_geom_angle_site_symmetry_1
_geom_angle_site_symmetry_3
_geom_angle_publ_flag
N2 Ru1 N2 89.997(8) 11_566 9_666 ?
N2 Ru1 N2 179.1(7) 11_566 12_656 ?
N2 Ru1 N2 89.997(6) 9_666 12_656 ?
N2 Ru1 N2 89.997(6) 11_566 10_556 ?
N2 Ru1 N2 179.1(7) 9_666 10_556 ?
N2 Ru1 N2 89.997(6) 12_656 10_556 ?
N2 Ru1 N1 84.8(10) 11_566 2_665 ?
N2 Ru1 N1 5.2(10) 9_666 2_665 ?
N2 Ru1 N1 95.2(10) 12_656 2_665 ?
N2 Ru1 N1 174.6(10) 10_556 2_665 ?
N2 Ru1 N1 5.2(10) 11_566 4_565 ?
N2 Ru1 N1 95.2(10) 9_666 4_565 ?
N2 Ru1 N1 174.6(10) 12_656 4_565 ?
N2 Ru1 N1 84.8(10) 10_556 4_565 ?
N1 Ru1 N1 89.984(11) 2_665 4_565 ?
N2 Ru1 N1 174.6(10) 11_566 3_655 ?
N2 Ru1 N1 84.8(10) 9_666 3_655 ?
N2 Ru1 N1 5.2(10) 12_656 3_655 ?
N2 Ru1 N1 95.2(10) 10_556 3_655 ?
N1 Ru1 N1 89.984(10) 2_665 3_655 ?
N1 Ru1 N1 178.1(5) 4_565 3_655 ?
N2 Ru1 N1 95.2(10) 11_566 . ?
N2 Ru1 N1 174.6(10) 9_666 . ?
N2 Ru1 N1 84.8(10) 12_656 . ?
N2 Ru1 N1 5.2(10) 10_556 . ?
N1 Ru1 N1 178.1(5) 2_665 . ?
N1 Ru1 N1 89.984(9) 4_565 . ?
N1 Ru1 N1 89.984(10) 3_655 . ?
N2 Ru1 Ru1 89.6(3) 11_566 9_666 ?
N2 Ru1 Ru1 89.6(3) 9_666 9_666 ?
N2 Ru1 Ru1 89.6(3) 12_656 9_666 ?
N2 Ru1 Ru1 89.6(3) 10_556 9_666 ?
N1 Ru1 Ru1 89.0(3) 2_665 9_666 ?
N1 Ru1 Ru1 89.0(3) 4_565 9_666 ?
N1 Ru1 Ru1 89.0(3) 3_655 9_666 ?
N1 Ru1 Ru1 89.0(3) . 9_666 ?
N2 Ru1 Cl1 90.4(3) 11_566 . ?
N2 Ru1 Cl1 90.4(3) 9_666 . ?
N2 Ru1 Cl1 90.4(3) 12_656 . ?
N2 Ru1 Cl1 90.4(3) 10_556 . ?
N1 Ru1 Cl1 91.0(3) 2_665 . ?
N1 Ru1 Cl1 91.0(3) 4_565 . ?
N1 Ru1 Cl1 91.0(3) 3_655 . ?
N1 Ru1 Cl1 91.0(3) . . ?
Ru1 Ru1 Cl1 180.0 9_666 . ?
N2 N1 C1 87(3) 10_556 . ?
N2 N1 C6 85(10) 10_556 10_556 ?
C1 N1 C6 106.7(10) . 10_556 ?
N2 N1 C2 65(10) 10_556 . ?
C1 N1 C2 110.7(13) . . ?
N2 N1 Ru1 94(10) 10_556 . ?
C1 N1 Ru1 120.6(10) . . ?
C6 N1 Ru1 132.6(8) 10_556 . ?
C2 N1 Ru1 123.3(8) . . ?
N1 N2 C1 85(2) 10_556 . ?
N1 N2 C6 88(10) 10_556 . ?
C1 N2 C6 106.8(14) . . ?
N1 N2 C2 108(10) 10_556 10_556 ?
C1 N2 C2 114.8(14) . 10_556 ?
N1 N2 Ru1 81(10) 10_556 9_666 ?
C1 N2 Ru1 119.0(13) . 9_666 ?
C6 N2 Ru1 131.2(9) . 9_666 ?
C2 N2 Ru1 126.0(9) 10_556 9_666 ?
N3 C1 N1 120.1(7) . 10_556 ?
N3 C1 N1 120.1(7) . . ?
N1 C1 N1 119.2(14) 10_556 . ?
N3 C1 N2 118.7(10) . . ?
N1 C1 N2 121.2(8) . . ?
N3 C1 N2 118.7(10) . 10_556 ?
N1 C1 N2 121.2(8) 10_556 10_556 ?
N2 C1 N2 122.0(19) . 10_556 ?
C1 N3 C4 135.9(7) . . ?
C1 N3 C4 135.9(7) . 10_556 ?
C4 N3 C4 85.8(14) . 10_556 ?
C1 N3 C5 101.6(8) . . ?
C4 N3 C5 120.9(12) . . ?
C1 N3 C5 101.6(8) . 10_556 ?
C4 N3 C5 120.9(12) 10_556 10_556 ?
C5 N3 C5 156.0(16) . 10_556 ?
C6 C2 C3 49(3) 10_556 . ?
C6 C2 N1 79(4) 10_556 . ?
C3 C2 N1 111.8(14) . . ?
C6 C2 N2 86(3) 10_556 10_556 ?
C3 C2 N2 115.3(13) . 10_556 ?
C6 C2 C5 60(3) 10_556 10_556 ?
N1 C2 C5 93.3(12) . 10_556 ?
N2 C2 C5 94.5(9) 10_556 10_556 ?
C6 C2 H2A 82.9 10_556 . ?
C3 C2 H2A 107.8 . . ?
N1 C2 H2A 104.9 . . ?
N2 C2 H2A 108.3 10_556 . ?
C5 C2 H2A 135.0 10_556 . ?
C6 C2 H2B 156.8 10_556 . ?
C3 C2 H2B 108.3 . . ?
N1 C2 H2B 116.3 . . ?
N2 C2 H2B 109.5 10_556 . ?
C5 C2 H2B 100.4 10_556 . ?
H2A C2 H2B 107.3 . . ?
C5 C3 C6 94.4(19) 10_556 10_556 ?
C5 C3 C2 90(3) 10_556 . ?
C6 C3 C4 121.0(14) 10_556 . ?
C2 C3 C4 118.0(15) . . ?
C5 C3 H3A 121.0 10_556 . ?
C6 C3 H3A 90.8 10_556 . ?
C2 C3 H3A 109.6 . . ?
C4 C3 H3A 107.4 . . ?
C5 C3 H3B 119.9 10_556 . ?
C6 C3 H3B 119.9 10_556 . ?
C2 C3 H3B 106.6 . . ?
C4 C3 H3B 107.6 . . ?
H3A C3 H3B 107.1 . . ?
C5 C4 N3 79.7(7) 10_556 . ?
N3 C4 C3 102.9(9) . . ?
C5 C4 H4A 111.5 10_556 . ?
N3 C4 H4A 111.3 . . ?
C3 C4 H4A 111.9 . . ?
C5 C4 H4B 130.4 10_556 . ?
N3 C4 H4B 109.8 . . ?
C3 C4 H4B 111.4 . . ?
H4A C4 H4B 109.4 . . ?
C4 C5 C3 126(3) 10_556 10_556 ?
C4 C5 C6 165(3) 10_556 . ?
C3 C5 C6 53.4(17) 10_556 . ?
C4 C5 N3 65.2(4) 10_556 . ?
C3 C5 N3 156(3) 10_556 . ?
C6 C5 N3 109.4(13) . . ?
C4 C5 C2 171.7(18) 10_556 10_556 ?
C3 C5 C2 62.0(19) 10_556 10_556 ?
N3 C5 C2 107.4(10) . 10_556 ?
C4 C5 H5A 64.4 10_556 . ?
C3 C5 H5A 66.5 10_556 . ?
C6 C5 H5A 106.8 . . ?
N3 C5 H5A 109.6 . . ?
C2 C5 H5A 123.2 10_556 . ?
C4 C5 H5B 81.9 10_556 . ?
C3 C5 H5B 93.6 10_556 . ?
C6 C5 H5B 113.0 . . ?
N3 C5 H5B 109.8 . . ?
C2 C5 H5B 97.8 10_556 . ?
H5A C5 H5B 108.1 . . ?
C2 C6 C3 112(4) 10_556 10_556 ?
C2 C6 N1 79(3) 10_556 10_556 ?
C3 C6 N1 132.8(15) 10_556 10_556 ?
C2 C6 N2 73(3) 10_556 . ?
C3 C6 N2 132.5(17) 10_556 . ?
C2 C6 C5 102(4) 10_556 . ?
N1 C6 C5 101.8(13) 10_556 . ?
N2 C6 C5 100.6(16) . . ?
C3 C6 H6A 101.1 10_556 . ?
N1 C6 H6A 106.4 10_556 . ?
N2 C6 H6A 100.4 . . ?
C5 C6 H6A 108.1 . . ?
C2 C6 H6B 135.1 10_556 . ?
C3 C6 H6B 88.7 10_556 . ?
N1 C6 H6B 116.2 10_556 . ?
N2 C6 H6B 122.5 . . ?
C5 C6 H6B 114.3 . . ?
H6A C6 H6B 109.4 . . ?

loop_
_geom_bond_atom_site_label_1
_geom_bond_atom_site_label_2
_geom_bond_distance
_geom_bond_site_symmetry_2
_geom_bond_publ_flag
Ru1 N2 2.037(19) 11_566 ?
Ru1 N2 2.037(19) 9_666 ?
Ru1 N2 2.037(19) 12_656 ?
Ru1 N2 2.037(19) 10_556 ?
Ru1 N1 2.015(14) 2_665 ?
Ru1 N1 2.015(14) 4_565 ?
Ru1 N1 2.015(14) 3_655 ?
Ru1 N1 2.015(14) . ?
Ru1 Ru1 2.381(2) 9_666 ?
Ru1 Cl1 2.574(4) . ?
N1 N2 0.19(4) 10_556 ?
N1 C1 1.341(5) . ?
N1 C6 1.50(3) 10_556 ?
N1 C2 1.496(5) . ?
N2 N1 0.19(4) 10_556 ?
N2 C1 1.344(5) . ?
N2 C6 1.492(10) . ?
N2 C2 1.43(3) 10_556 ?
N2 Ru1 2.037(19) 9_666 ?
C1 N3 1.330(11) . ?
C1 N1 1.341(5) 10_556 ?
C1 N2 1.344(5) 10_556 ?
N3 C4 1.3897(12) . ?
N3 C4 1.3897(12) 10_556 ?
N3 C5 1.507(5) . ?
N3 C5 1.507(5) 10_556 ?
C2 C6 0.55(3) 10_556 ?
C2 C3 1.500(5) . ?
C2 N2 1.43(3) 10_556 ?
C2 C5 1.70(3) 10_556 ?
C2 H2A 0.9600 . ?
C2 H2B 0.9600 . ?
C3 C5 0.802(17) 10_556 ?
C3 C6 1.21(2) 10_556 ?
C3 C4 1.501(5) . ?
C3 H3A 0.9600 . ?
C3 H3B 0.9600 . ?
C4 C5 0.88(2) 10_556 ?
C4 H4A 0.9600 . ?
C4 H4B 0.9600 . ?
C5 C4 0.88(2) 10_556 ?
C5 C3 0.802(17) 10_556 ?
C5 C6 1.501(6) . ?
C5 C2 1.70(3) 10_556 ?
C5 H5A 0.9600 . ?
C5 H5B 0.9601 . ?
C6 C2 0.55(3) 10_556 ?
C6 C3 1.21(2) 10_556 ?
C6 N1 1.50(3) 10_556 ?
C6 H6A 0.9601 . ?
C6 H6B 0.9600 . ?

loop_
_geom_torsion_atom_site_label_1
_geom_torsion_atom_site_label_2
_geom_torsion_atom_site_label_3
_geom_torsion_atom_site_label_4
_geom_torsion
_geom_torsion_site_symmetry_1
_geom_torsion_site_symmetry_2
_geom_torsion_site_symmetry_3
_geom_torsion_site_symmetry_4
_geom_torsion_publ_flag
N2 Ru1 N1 N2 6(6) 11_566 . . 10_556 ?
N2 Ru1 N1 N2 -175(6) 12_656 . . 10_556 ?
N1 Ru1 N1 N2 7(6) 4_565 . . 10_556 ?
N1 Ru1 N1 N2 -175(6) 3_655 . . 10_556 ?
Ru1 Ru1 N1 N2 96(6) 9_666 . . 10_556 ?
Cl1 Ru1 N1 N2 -84(6) . . . 10_556 ?
N2 Ru1 N1 C1 -82.4(11) 11_566 . . . ?
N2 Ru1 N1 C1 96.7(11) 12_656 . . . ?
N2 Ru1 N1 C1 -89(6) 10_556 . . . ?
N1 Ru1 N1 C1 -82.0(11) 4_565 . . . ?
N1 Ru1 N1 C1 96.1(11) 3_655 . . . ?
Ru1 Ru1 N1 C1 7.1(11) 9_666 . . . ?
Cl1 Ru1 N1 C1 -172.9(11) . . . . ?
N2 Ru1 N1 C6 93.6(19) 11_566 . . 10_556 ?
N2 Ru1 N1 C6 -87.3(19) 12_656 . . 10_556 ?
N2 Ru1 N1 C6 87(6) 10_556 . . 10_556 ?
N1 Ru1 N1 C6 94.0(19) 4_565 . . 10_556 ?
N1 Ru1 N1 C6 -87.9(19) 3_655 . . 10_556 ?
Ru1 Ru1 N1 C6 -176.9(18) 9_666 . . 10_556 ?
Cl1 Ru1 N1 C6 3.1(18) . . . 10_556 ?
N2 Ru1 N1 C2 69.4(14) 11_566 . . . ?
N2 Ru1 N1 C2 -111.5(14) 12_656 . . . ?
N2 Ru1 N1 C2 63(6) 10_556 . . . ?
N1 Ru1 N1 C2 69.8(14) 4_565 . . . ?
N1 Ru1 N1 C2 -112.1(13) 3_655 . . . ?
Ru1 Ru1 N1 C2 158.9(14) 9_666 . . . ?
Cl1 Ru1 N1 C2 -21.1(14) . . . . ?
N2 N1 C1 N3 82(11) 10_556 . . . ?
C6 N1 C1 N3 -2.1(17) 10_556 . . . ?
C2 N1 C1 N3 19.7(16) . . . . ?
Ru1 N1 C1 N3 174.8(6) . . . . ?
N2 N1 C1 N1 -107(11) 10_556 . . 10_556 ?
C6 N1 C1 N1 169.0(11) 10_556 . . 10_556 ?
C2 N1 C1 N1 -169.1(9) . . . 10_556 ?
Ru1 N1 C1 N1 -14(2) . . . 10_556 ?
N2 N1 C1 N2 -98(11) 10_556 . . . ?
C6 N1 C1 N2 177.9(17) 10_556 . . . ?
C2 N1 C1 N2 -160.3(16) . . . . ?
Ru1 N1 C1 N2 -5.2(6) . . . . ?
C6 N1 C1 N2 -84(11) 10_556 . . 10_556 ?
C2 N1 C1 N2 -62(11) . . . 10_556 ?
Ru1 N1 C1 N2 93(11) . . . 10_556 ?
N1 N2 C1 N3 103(11) 10_556 . . . ?
C6 N2 C1 N3 16.4(17) . . . . ?
C2 N2 C1 N3 -5.0(19) 10_556 . . . ?
Ru1 N2 C1 N3 179.1(10) 9_666 . . . ?
C6 N2 C1 N1 -86(11) . . . 10_556 ?
C2 N2 C1 N1 -107(11) 10_556 . . 10_556 ?
Ru1 N2 C1 N1 77(11) 9_666 . . 10_556 ?
N1 N2 C1 N1 -77(11) 10_556 . . . ?
C6 N2 C1 N1 -163.6(17) . . . . ?
C2 N2 C1 N1 175.0(19) 10_556 . . . ?
Ru1 N2 C1 N1 -0.9(10) 9_666 . . . ?
N1 N2 C1 N2 -87(11) 10_556 . . 10_556 ?
C6 N2 C1 N2 -172.9(11) . . . 10_556 ?
C2 N2 C1 N2 165.8(10) 10_556 . . 10_556 ?
Ru1 N2 C1 N2 -10(3) 9_666 . . 10_556 ?
N1 C1 N3 C4 -163.5(18) 10_556 . . . ?
N1 C1 N3 C4 8(2) . . . . ?
N2 C1 N3 C4 -172(2) . . . . ?
N2 C1 N3 C4 16.5(18) 10_556 . . . ?
N1 C1 N3 C4 -8(2) 10_556 . . 10_556 ?
N1 C1 N3 C4 163.5(18) . . . 10_556 ?
N2 C1 N3 C4 -16.5(18) . . . 10_556 ?
N2 C1 N3 C4 172(2) 10_556 . . 10_556 ?
N1 C1 N3 C5 1.4(16) 10_556 . . . ?
N1 C1 N3 C5 172.5(14) . . . . ?
N2 C1 N3 C5 -7.5(14) . . . . ?
N2 C1 N3 C5 -178.6(16) 10_556 . . . ?
N1 C1 N3 C5 -172.5(14) 10_556 . . 10_556 ?
N1 C1 N3 C5 -1.4(16) . . . 10_556 ?
N2 C1 N3 C5 178.6(16) . . . 10_556 ?
N2 C1 N3 C5 7.5(14) 10_556 . . 10_556 ?
N2 N1 C2 C6 -159(6) 10_556 . . 10_556 ?
C1 N1 C2 C6 -83(4) . . . 10_556 ?
Ru1 N1 C2 C6 123(4) . . . 10_556 ?
N2 N1 C2 C3 -122(6) 10_556 . . . ?
C1 N1 C2 C3 -46(2) . . . . ?
C6 N1 C2 C3 37(3) 10_556 . . . ?
Ru1 N1 C2 C3 159.8(14) . . . . ?
C1 N1 C2 N2 76(5) . . . 10_556 ?
C6 N1 C2 N2 159(6) 10_556 . . 10_556 ?
Ru1 N1 C2 N2 -78(6) . . . 10_556 ?
N2 N1 C2 C5 -100(6) 10_556 . . 10_556 ?
C1 N1 C2 C5 -24.1(17) . . . 10_556 ?
C6 N1 C2 C5 59(3) 10_556 . . 10_556 ?
Ru1 N1 C2 C5 -178.3(12) . . . 10_556 ?
C6 C2 C3 C5 104(5) 10_556 . . 10_556 ?
N1 C2 C3 C5 52(3) . . . 10_556 ?
N2 C2 C3 C5 46(3) 10_556 . . 10_556 ?
N1 C2 C3 C6 -52(4) . . . 10_556 ?
N2 C2 C3 C6 -58(4) 10_556 . . 10_556 ?
C5 C2 C3 C6 -104(5) 10_556 . . 10_556 ?
C6 C2 C3 C4 104(5) 10_556 . . . ?
N1 C2 C3 C4 52(3) . . . . ?
N2 C2 C3 C4 46(3) 10_556 . . . ?
C5 C2 C3 C4 0(2) 10_556 . . . ?
C1 N3 C4 C5 -15(3) . . . 10_556 ?
C4 N3 C4 C5 -178.9(19) 10_556 . . 10_556 ?
C5 N3 C4 C5 -178(3) . . . 10_556 ?
C1 N3 C4 C3 -5(2) . . . . ?
C4 N3 C4 C3 -168.1(10) 10_556 . . . ?
C5 N3 C4 C3 -167.4(16) . . . . ?
C5 N3 C4 C3 11(2) 10_556 . . . ?
C6 C3 C4 C5 22(4) 10_556 . . 10_556 ?
C2 C3 C4 C5 -1(4) . . . 10_556 ?
C5 C3 C4 N3 -25(5) 10_556 . . . ?
C6 C3 C4 N3 -3(3) 10_556 . . . ?
C2 C3 C4 N3 -26(2) . . . . ?
C1 N3 C5 C4 -169(2) . . . 10_556 ?
C4 N3 C5 C4 -1(2) . . . 10_556 ?
C5 N3 C5 C4 -4(7) 10_556 . . 10_556 ?
C1 N3 C5 C3 -45(8) . . . 10_556 ?
C4 N3 C5 C3 123(7) . . . 10_556 ?
C4 N3 C5 C3 124(9) 10_556 . . 10_556 ?
C5 N3 C5 C3 120(6) 10_556 . . 10_556 ?
C1 N3 C5 C6 -4(2) . . . . ?
C4 N3 C5 C6 163.4(19) . . . . ?
C4 N3 C5 C6 165(4) 10_556 . . . ?
C5 N3 C5 C6 161(4) 10_556 . . . ?
C1 N3 C5 C2 14.9(19) . . . 10_556 ?
C4 N3 C5 C2 -177.3(16) . . . 10_556 ?
C4 N3 C5 C2 -176(3) 10_556 . . 10_556 ?
C5 N3 C5 C2 180(4) 10_556 . . 10_556 ?
N1 N2 C6 C2 160(5) 10_556 . . 10_556 ?
C1 N2 C6 C2 -115(4) . . . 10_556 ?
Ru1 N2 C6 C2 85(4) 9_666 . . 10_556 ?
N1 N2 C6 C3 -96(5) 10_556 . . 10_556 ?
C1 N2 C6 C3 -12(4) . . . 10_556 ?
C2 N2 C6 C3 104(5) 10_556 . . 10_556 ?
Ru1 N2 C6 C3 -171(2) 9_666 . . 10_556 ?
C1 N2 C6 N1 84(4) . . . 10_556 ?
C2 N2 C6 N1 -160(5) 10_556 . . 10_556 ?
Ru1 N2 C6 N1 -76(4) 9_666 . . 10_556 ?
N1 N2 C6 C5 -101(4) 10_556 . . . ?
C1 N2 C6 C5 -16(2) . . . . ?
C2 N2 C6 C5 99(4) 10_556 . . . ?
Ru1 N2 C6 C5 -176.2(15) 9_666 . . . ?
C4 C5 C6 C2 153(6) 10_556 . . 10_556 ?
C3 C5 C6 C2 -112(5) 10_556 . . 10_556 ?
N3 C5 C6 C2 87(4) . . . 10_556 ?
C4 C5 C6 C3 -94(8) 10_556 . . 10_556 ?
N3 C5 C6 C3 -161(4) . . . 10_556 ?
C2 C5 C6 C3 112(5) 10_556 . . 10_556 ?
C4 C5 C6 N1 72(7) 10_556 . . 10_556 ?
C3 C5 C6 N1 166(3) 10_556 . . 10_556 ?
N3 C5 C6 N1 5(2) . . . 10_556 ?
C2 C5 C6 N1 -82(4) 10_556 . . 10_556 ?
C4 C5 C6 N2 79(7) 10_556 . . . ?
C3 C5 C6 N2 173(3) 10_556 . . . ?
N3 C5 C6 N2 13(3) . . . . ?
C2 C5 C6 N2 -74(4) 10_556 . . . ?
